data_2243565
loop_
_publ_author_name
'Krupp, Anna'
'Barth, Eva Rebecca'
'Seymen, Rana'
'Strohmann, Carsten'

_publ_section_title
;
 Crystal structures, Hirshfeld atom refinements and Hirshfeld surface
 analyses of tris(4,5-dihydrofuran-2-yl)methylsilane and
 tris(4,5-dihydrofuran-2-yl)phenylsilane
;
_journal_issue 9
_journal_name_full 'Acta Crystallographica Section E'
_journal_page_first 1514
_journal_page_last 1519
_journal_paper_doi 10.1107/S2056989020011470
_journal_volume 76
_journal_year 2020
_chemical_formula_iupac 'C18 H20 O3 Si'
_chemical_formula_moiety 'C18 H20 O3 Si'
_chemical_formula_sum 'C18 H20 O3 Si'
_chemical_formula_weight 312.43
_chemical_name_systematic
;
Tris(4,5-dihydrofuran-2-yl)phenylsilane
;
_space_group_crystal_system monoclinic
_space_group_IT_number 14
_space_group_name_Hall '-P 2ybc'
_space_group_name_H-M_alt 'P 1 21/c 1'
_atom_sites_solution_hydrogens mixed
_atom_sites_solution_primary iterative
_atom_sites_solution_secondary difmap
_audit_creation_method
;
Olex2 1.3
(compiled 2020.02.04 svn.rd84adfe8 for OlexSys, GUI svn.r6032)
;
_cell_angle_alpha 90
_cell_angle_beta 99.743(4)
_cell_angle_gamma 90
_cell_formula_units_Z 4
_cell_length_a 9.4936(6)
_cell_length_b 8.6802(7)
_cell_length_c 19.747(2)
_cell_measurement_reflns_used 9914
_cell_measurement_temperature 100.0
_cell_measurement_theta_max 30.50
_cell_measurement_theta_min 2.57
_cell_volume 1603.8(2)
_computing_cell_refinement
;
SAINT (Bruker, 2016)
;
_computing_data_collection
;
APEX2 (Bruker, 2018)
;
_computing_data_reduction
;
SAINT (Bruker, 2016)
;
_computing_molecular_graphics
;
<i>OLEX2</i> (Dolomanov <i>et al.</i>,  2009) and MERCURY (Macrae <i>et
al.</i>,  2020)
;
_computing_publication_material
;
publCIF (Westrip, 2010)
;
_computing_structure_refinement
;
SHELXL  (Sheldrick, 2015b)
;
_computing_structure_solution
;
SHELXT (Sheldrick, 2015a)
;
_diffrn_ambient_temperature 100.0
_diffrn_detector 'Bruker D8 VENTURE area detector'
_diffrn_detector_area_resol_mean 10.4167
_diffrn_measured_fraction_theta_full 0.998
_diffrn_measured_fraction_theta_max 0.996
_diffrn_measurement_device 'four-circle diffractometer'
_diffrn_measurement_device_type 'Bruker D8 Venture'
_diffrn_measurement_method '\f and \w scans'
_diffrn_radiation_monochromator 'HELIOS mirror optics'
_diffrn_radiation_probe x-ray
_diffrn_radiation_type MoK\a
_diffrn_radiation_wavelength 0.71073
_diffrn_reflns_av_R_equivalents 0.0297
_diffrn_reflns_av_unetI/netI 0.0217
_diffrn_reflns_limit_h_max 14
_diffrn_reflns_limit_h_min -14
_diffrn_reflns_limit_k_max 10
_diffrn_reflns_limit_k_min -13
_diffrn_reflns_limit_l_max 29
_diffrn_reflns_limit_l_min -29
_diffrn_reflns_number 25027
_diffrn_reflns_theta_full 25.242
_diffrn_reflns_theta_max 32.590
_diffrn_reflns_theta_min 2.177
_diffrn_source 'microfocus sealed X-ray tube'
_diffrn_source_current 1.0
_diffrn_source_power 0.05
_diffrn_source_voltage 50.0
_diffrn_standards_number 0
_exptl_absorpt_coefficient_mu 0.156
_exptl_absorpt_correction_T_max 0.5655
_exptl_absorpt_correction_T_min 0.4836
_exptl_absorpt_correction_type multi-scan
_exptl_absorpt_process_details
;
(SADABS; Bruker, 2016)
;
_exptl_crystal_colour colourless
_exptl_crystal_density_diffrn 1.294
_exptl_crystal_description block
_exptl_crystal_F_000 664
_exptl_crystal_size_max 1
_exptl_crystal_size_mid 0.583
_exptl_crystal_size_min 0.362
_refine_diff_density_max 0.474
_refine_diff_density_min -0.230
_refine_ls_extinction_method none
_refine_ls_goodness_of_fit_ref 1.058
_refine_ls_hydrogen_treatment mixed
_refine_ls_matrix_type full
_refine_ls_number_parameters 207
_refine_ls_number_reflns 5830
_refine_ls_number_restraints 0
_refine_ls_restrained_S_all 1.058
_refine_ls_R_factor_all 0.0406
_refine_ls_R_factor_gt 0.0370
_refine_ls_shift/su_max 0.001
_refine_ls_shift/su_mean 0.000
_refine_ls_structure_factor_coef Fsqd
_refine_ls_weighting_details 'w=1/[\s^2^(Fo^2^)+(0.0530P)^2^+0.5057P] where P=(Fo^2^+2Fc^2^)/3'
_refine_ls_weighting_scheme calc
_refine_ls_wR_factor_gt 0.1019
_refine_ls_wR_factor_ref 0.1050
_reflns_number_gt 5318
_reflns_number_total 5830
_reflns_threshold_expression 'I > 2\s(I)'
_cod_data_source_file wm5561sup1.cif
_cod_data_source_block 2
_cod_database_code 2243565
_shelx_space_group_comment
;
The symmetry employed for this shelxl refinement is uniquely defined
by the following loop, which should always be used as a source of
symmetry information in preference to the above space-group names.
They are only intended as comments.
;
_shelx_estimated_absorpt_t_min 0.859
_shelx_estimated_absorpt_t_max 0.946

loop_
_space_group_symop_operation_xyz
'x, y, z'
'-x, y+1/2, -z+1/2'
'-x, -y, -z'
'x, -y-1/2, z-1/2'

loop_
_atom_site_type_symbol
_atom_site_label
_atom_site_fract_x
_atom_site_fract_y
_atom_site_fract_z
_atom_site_U_iso_or_equiv
_atom_site_adp_type
_atom_site_calc_flag
_atom_site_occupancy
_atom_site_disorder_assembly
_atom_site_disorder_group
Si Si1 0.74752(2) 0.58226(3) 0.61267(2) 0.01607(7) Uani d 1 . .
O O1 0.84911(9) 0.80595(8) 0.53080(4) 0.02920(16) Uani d 1 . .
O O2 0.88956(8) 0.53532(11) 0.74733(4) 0.03192(18) Uani d 1 . .
H H16 0.2962(19) 0.928(2) 0.6921(9) 0.047(5) Uiso d 1 . .
O O3 0.76383(8) 0.26869(8) 0.57693(4) 0.02727(15) Uani d 1 . .
C C1 0.80711(9) 0.65298(10) 0.53302(4) 0.01795(15) Uani d 1 . .
C C2 0.81525(11) 0.57638(11) 0.47539(5) 0.02286(17) Uani d 1 . .
C C3 0.86553(11) 0.68235(12) 0.42379(5) 0.02608(18) Uani d 1 . .
H H3A 0.789037 0.701732 0.383993 0.031 Uiso calc 1 . .
H H3B 0.950565 0.640314 0.407290 0.031 Uiso calc 1 . .
C C4 0.90202(13) 0.82803(12) 0.46668(6) 0.0301(2) Uani d 1 . .
H H4A 1.006696 0.844635 0.475727 0.036 Uiso calc 1 . .
H H4B 0.856062 0.918995 0.441956 0.036 Uiso calc 1 . .
C C5 0.90600(9) 0.58711(10) 0.68271(4) 0.01867(15) Uani d 1 . .
C C6 1.03720(10) 0.63899(12) 0.68063(5) 0.02363(17) Uani d 1 . .
H H6 1.068129 0.679122 0.640851 0.028 Uiso calc 1 . .
C C7 1.12966(10) 0.62499(14) 0.75036(5) 0.02814(19) Uani d 1 . .
H H7A 1.165349 0.726797 0.768255 0.034 Uiso calc 1 . .
H H7B 1.211792 0.555409 0.749084 0.034 Uiso calc 1 . .
C C8 1.02544(11) 0.55684(15) 0.79288(5) 0.0315(2) Uani d 1 . .
H H8A 1.061678 0.456899 0.812821 0.038 Uiso calc 1 . .
H H8B 1.013588 0.627441 0.830884 0.038 Uiso calc 1 . .
C C9 0.67580(9) 0.38311(10) 0.59588(4) 0.01827(15) Uani d 1 . .
C C10 0.54408(10) 0.33313(11) 0.59899(5) 0.02234(16) Uani d 1 . .
H H10 0.469616 0.395021 0.611087 0.027 Uiso calc 1 . .
C C11 0.53018(12) 0.16494(12) 0.58064(6) 0.0311(2) Uani d 1 . .
H H11A 0.461907 0.148488 0.537473 0.037 Uiso calc 1 . .
H H11B 0.499404 0.103890 0.617896 0.037 Uiso calc 1 . .
C C12 0.68264(12) 0.12463(11) 0.57197(6) 0.0299(2) Uani d 1 . .
H H12A 0.725657 0.052135 0.608368 0.036 Uiso calc 1 . .
H H12B 0.682858 0.075547 0.526732 0.036 Uiso calc 1 . .
C C13 0.60089(9) 0.70098(10) 0.63790(4) 0.01831(15) Uani d 1 . .
C C14 0.46938(10) 0.71555(11) 0.59371(5) 0.02264(16) Uani d 1 . .
H H14 0.457310 0.669609 0.549436 0.027 Uiso calc 1 . .
C C15 0.35611(11) 0.79615(12) 0.61354(6) 0.0288(2) Uani d 1 . .
H H15 0.267229 0.802831 0.583237 0.035 Uiso calc 1 . .
C C16 0.37284(12) 0.86642(13) 0.67724(7) 0.0321(2) Uani d 1 . .
C C17 0.50218(14) 0.85581(14) 0.72086(6) 0.0345(2) Uani d 1 . .
H H17 0.514213 0.905500 0.764322 0.041 Uiso calc 1 . .
C C18 0.61587(12) 0.77307(12) 0.70212(5) 0.02617(18) Uani d 1 . .
H H18 0.703783 0.765721 0.733122 0.031 Uiso calc 1 . .
H H2 0.7893(18) 0.466(2) 0.4669(8) 0.039(4) Uiso d 1 . .

loop_
_atom_site_aniso_label
_atom_site_aniso_U_11
_atom_site_aniso_U_22
_atom_site_aniso_U_33
_atom_site_aniso_U_12
_atom_site_aniso_U_13
_atom_site_aniso_U_23
Si1 0.01588(11) 0.01536(11) 0.01726(11) -0.00151(7) 0.00365(8) -0.00197(7)
O1 0.0477(4) 0.0159(3) 0.0283(3) -0.0049(3) 0.0187(3) -0.0032(2)
O2 0.0213(3) 0.0488(5) 0.0239(3) -0.0110(3) -0.0011(2) 0.0123(3)
O3 0.0240(3) 0.0166(3) 0.0415(4) 0.0008(2) 0.0065(3) -0.0049(3)
C1 0.0172(3) 0.0165(3) 0.0208(3) -0.0008(3) 0.0051(3) -0.0013(3)
C2 0.0258(4) 0.0220(4) 0.0221(4) -0.0058(3) 0.0079(3) -0.0042(3)
C3 0.0281(4) 0.0297(5) 0.0223(4) -0.0047(4) 0.0097(3) -0.0026(3)
C4 0.0422(6) 0.0218(4) 0.0309(5) -0.0046(4) 0.0196(4) -0.0009(4)
C5 0.0185(3) 0.0178(3) 0.0195(3) -0.0018(3) 0.0026(3) -0.0009(3)
C6 0.0194(4) 0.0282(4) 0.0232(4) -0.0045(3) 0.0035(3) 0.0000(3)
C7 0.0194(4) 0.0338(5) 0.0294(4) -0.0052(4) -0.0012(3) 0.0032(4)
C8 0.0250(4) 0.0425(6) 0.0247(4) -0.0097(4) -0.0024(3) 0.0045(4)
C9 0.0196(3) 0.0161(3) 0.0187(3) -0.0009(3) 0.0021(3) -0.0013(3)
C10 0.0212(4) 0.0219(4) 0.0239(4) -0.0048(3) 0.0035(3) -0.0002(3)
C11 0.0311(5) 0.0215(4) 0.0392(5) -0.0094(4) 0.0014(4) 0.0020(4)
C12 0.0324(5) 0.0154(4) 0.0377(5) -0.0002(3) -0.0060(4) -0.0030(4)
C13 0.0200(3) 0.0166(3) 0.0197(3) -0.0012(3) 0.0072(3) -0.0011(3)
C14 0.0208(4) 0.0206(4) 0.0269(4) 0.0013(3) 0.0052(3) -0.0026(3)
C15 0.0210(4) 0.0213(4) 0.0458(6) 0.0003(3) 0.0109(4) 0.0002(4)
C16 0.0344(5) 0.0243(4) 0.0439(6) 0.0036(4) 0.0247(5) 0.0019(4)
C17 0.0489(6) 0.0325(5) 0.0265(5) 0.0084(5) 0.0188(4) -0.0030(4)
C18 0.0323(5) 0.0264(4) 0.0204(4) 0.0032(4) 0.0061(3) -0.0042(3)

loop_
_atom_type_symbol
_atom_type_description
_atom_type_scat_dispersion_real
_atom_type_scat_dispersion_imag
_atom_type_scat_source
C C 0.0033 0.0016 'International Tables Vol C Tables 4.2.6.8 and 6.1.1.4'
H H 0.0000 0.0000 'International Tables Vol C Tables 4.2.6.8 and 6.1.1.4'
O O 0.0106 0.0060 'International Tables Vol C Tables 4.2.6.8 and 6.1.1.4'
Si Si 0.0817 0.0704 'International Tables Vol C Tables 4.2.6.8 and 6.1.1.4'

loop_
_geom_angle_atom_site_label_1
_geom_angle_atom_site_label_2
_geom_angle_atom_site_label_3
_geom_angle_site_symmetry_1
_geom_angle_site_symmetry_3
_geom_angle
_geom_angle_publ_flag
C1 Si1 C5 . . 107.26(4) ?
C1 Si1 C9 . . 107.99(4) ?
C1 Si1 C13 . . 112.97(4) ?
C5 Si1 C9 . . 112.15(4) ?
C5 Si1 C13 . . 109.53(4) ?
C13 Si1 C9 . . 107.01(4) ?
C1 O1 C4 . . 107.29(7) ?
C5 O2 C8 . . 107.54(7) ?
C9 O3 C12 . . 107.15(8) ?
O1 C1 Si1 . . 118.11(6) ?
C2 C1 Si1 . . 128.81(7) ?
C2 C1 O1 . . 113.08(8) ?
C1 C2 C3 . . 110.09(8) ?
C1 C2 H2 . . 125.1(10) ?
C3 C2 H2 . . 124.8(9) ?
C2 C3 H3A . . 111.5 ?
C2 C3 H3B . . 111.5 ?
C2 C3 C4 . . 101.42(8) ?
H3A C3 H3B . . 109.3 ?
C4 C3 H3A . . 111.5 ?
C4 C3 H3B . . 111.5 ?
O1 C4 C3 . . 107.13(8) ?
O1 C4 H4A . . 110.3 ?
O1 C4 H4B . . 110.3 ?
C3 C4 H4A . . 110.3 ?
C3 C4 H4B . . 110.3 ?
H4A C4 H4B . . 108.5 ?
O2 C5 Si1 . . 118.24(6) ?
C6 C5 Si1 . . 128.79(7) ?
C6 C5 O2 . . 112.93(8) ?
C5 C6 H6 . . 124.8 ?
C5 C6 C7 . . 110.34(8) ?
C7 C6 H6 . . 124.8 ?
C6 C7 H7A . . 111.4 ?
C6 C7 H7B . . 111.4 ?
C6 C7 C8 . . 101.71(8) ?
H7A C7 H7B . . 109.3 ?
C8 C7 H7A . . 111.4 ?
C8 C7 H7B . . 111.4 ?
O2 C8 C7 . . 107.47(8) ?
O2 C8 H8A . . 110.2 ?
O2 C8 H8B . . 110.2 ?
C7 C8 H8A . . 110.2 ?
C7 C8 H8B . . 110.2 ?
H8A C8 H8B . . 108.5 ?
O3 C9 Si1 . . 119.46(6) ?
C10 C9 Si1 . . 127.52(7) ?
C10 C9 O3 . . 113.01(8) ?
C9 C10 H10 . . 124.8 ?
C9 C10 C11 . . 110.42(9) ?
C11 C10 H10 . . 124.8 ?
C10 C11 H11A . . 111.4 ?
C10 C11 H11B . . 111.4 ?
C10 C11 C12 . . 101.72(8) ?
H11A C11 H11B . . 109.3 ?
C12 C11 H11A . . 111.4 ?
C12 C11 H11B . . 111.4 ?
O3 C12 C11 . . 107.17(8) ?
O3 C12 H12A . . 110.3 ?
O3 C12 H12B . . 110.3 ?
C11 C12 H12A . . 110.3 ?
C11 C12 H12B . . 110.3 ?
H12A C12 H12B . . 108.5 ?
C14 C13 Si1 . . 120.61(7) ?
C18 C13 Si1 . . 121.52(7) ?
C18 C13 C14 . . 117.82(8) ?
C13 C14 H14 . . 119.4 ?
C15 C14 C13 . . 121.22(9) ?
C15 C14 H14 . . 119.4 ?
C14 C15 H15 . . 119.9 ?
C16 C15 C14 . . 120.12(10) ?
C16 C15 H15 . . 119.9 ?
C15 C16 H16 . . 122.2(11) ?
C17 C16 H16 . . 118.3(10) ?
C17 C16 C15 . . 119.48(9) ?
C16 C17 H17 . . 119.5 ?
C16 C17 C18 . . 121.00(10) ?
C18 C17 H17 . . 119.5 ?
C13 C18 H18 . . 119.8 ?
C17 C18 C13 . . 120.34(10) ?
C17 C18 H18 . . 119.8 ?

loop_
_geom_bond_atom_site_label_1
_geom_bond_atom_site_label_2
_geom_bond_site_symmetry_2
_geom_bond_distance
_geom_bond_publ_flag
Si1 C1 . 1.8633(9) ?
Si1 C5 . 1.8638(9) ?
Si1 C9 . 1.8670(9) ?
Si1 C13 . 1.8662(9) ?
O1 C1 . 1.3892(11) ?
O1 C4 . 1.4518(12) ?
O2 C5 . 1.3865(11) ?
O2 C8 . 1.4544(12) ?
O3 C9 . 1.3894(11) ?
O3 C12 . 1.4635(12) ?
C1 C2 . 1.3314(12) ?
C2 C3 . 1.5090(13) ?
C2 H2 . 0.995(17) ?
C3 H3A . 0.9900 ?
C3 H3B . 0.9900 ?
C3 C4 . 1.5288(15) ?
C4 H4A . 0.9900 ?
C4 H4B . 0.9900 ?
C5 C6 . 1.3317(12) ?
C6 H6 . 0.9500 ?
C6 C7 . 1.5074(14) ?
C7 H7A . 0.9900 ?
C7 H7B . 0.9900 ?
C7 C8 . 1.5215(15) ?
C8 H8A . 0.9900 ?
C8 H8B . 0.9900 ?
C9 C10 . 1.3348(12) ?
C10 H10 . 0.9500 ?
C10 C11 . 1.5046(14) ?
C11 H11A . 0.9900 ?
C11 H11B . 0.9900 ?
C11 C12 . 1.5267(17) ?
C12 H12A . 0.9900 ?
C12 H12B . 0.9900 ?
C13 C14 . 1.4027(13) ?
C13 C18 . 1.3995(12) ?
C14 H14 . 0.9500 ?
C14 C15 . 1.3934(13) ?
C15 H15 . 0.9500 ?
C15 C16 . 1.3827(17) ?
C16 H16 . 0.987(18) ?
C16 C17 . 1.3785(19) ?
C17 H17 . 0.9500 ?
C17 C18 . 1.3975(15) ?
C18 H18 . 0.9500 ?

loop_
_geom_hbond_atom_site_label_D
_geom_hbond_atom_site_label_H
_geom_hbond_atom_site_label_A
_geom_hbond_site_symmetry_A
_geom_hbond_distance_DH
_geom_hbond_distance_HA
_geom_hbond_distance_DA
_geom_hbond_angle_DHA
_geom_hbond_publ_flag
C16 H16 O2 2_656 0.987(18) 2.474(18) 3.4394(13) 165.9(15) yes
C2 H2 O3 . 0.995(17) 2.809(17) 3.4238(13) 120.6(12) yes

loop_
_geom_torsion_atom_site_label_1
_geom_torsion_atom_site_label_2
_geom_torsion_atom_site_label_3
_geom_torsion_atom_site_label_4
_geom_torsion_site_symmetry_1
_geom_torsion_site_symmetry_2
_geom_torsion_site_symmetry_3
_geom_torsion_site_symmetry_4
_geom_torsion
_geom_torsion_publ_flag
Si1 C1 C2 C3 . . . . 178.37(7) ?
Si1 C5 C6 C7 . . . . 178.02(7) ?
Si1 C9 C10 C11 . . . . 179.13(7) ?
Si1 C13 C14 C15 . . . . 176.12(8) ?
Si1 C13 C18 C17 . . . . -177.23(8) ?
O1 C1 C2 C3 . . . . -1.27(12) ?
O2 C5 C6 C7 . . . . 0.15(12) ?
O3 C9 C10 C11 . . . . -0.06(11) ?
C1 Si1 C5 O2 . . . . -178.26(7) ?
C1 Si1 C5 C6 . . . . 3.96(10) ?
C1 Si1 C9 O3 . . . . 59.03(8) ?
C1 Si1 C9 C10 . . . . -120.11(9) ?
C1 Si1 C13 C14 . . . . 60.67(8) ?
C1 Si1 C13 C18 . . . . -121.89(8) ?
C1 O1 C4 C3 . . . . 9.46(12) ?
C1 C2 C3 C4 . . . . 6.79(11) ?
C2 C3 C4 O1 . . . . -9.64(11) ?
C4 O1 C1 Si1 . . . . 175.01(7) ?
C4 O1 C1 C2 . . . . -5.31(12) ?
C5 Si1 C1 O1 . . . . -66.35(8) ?
C5 Si1 C1 C2 . . . . 114.04(9) ?
C5 Si1 C9 O3 . . . . -58.93(8) ?
C5 Si1 C9 C10 . . . . 121.92(9) ?
C5 Si1 C13 C14 . . . . -179.84(7) ?
C5 Si1 C13 C18 . . . . -2.40(9) ?
C5 O2 C8 C7 . . . . -0.84(13) ?
C5 C6 C7 C8 . . . . -0.64(12) ?
C6 C7 C8 O2 . . . . 0.87(12) ?
C8 O2 C5 Si1 . . . . -177.67(7) ?
C8 O2 C5 C6 . . . . 0.44(12) ?
C9 Si1 C1 O1 . . . . 172.60(7) ?
C9 Si1 C1 C2 . . . . -7.02(10) ?
C9 Si1 C5 O2 . . . . -59.87(8) ?
C9 Si1 C5 C6 . . . . 122.36(9) ?
C9 Si1 C13 C14 . . . . -58.05(8) ?
C9 Si1 C13 C18 . . . . 119.39(8) ?
C9 O3 C12 C11 . . . . 7.11(11) ?
C9 C10 C11 C12 . . . . 4.34(11) ?
C10 C11 C12 O3 . . . . -6.80(11) ?
C12 O3 C9 Si1 . . . . 176.20(6) ?
C12 O3 C9 C10 . . . . -4.54(11) ?
C13 Si1 C1 O1 . . . . 54.45(8) ?
C13 Si1 C1 C2 . . . . -125.17(9) ?
C13 Si1 C5 O2 . . . . 58.79(8) ?
C13 Si1 C5 C6 . . . . -118.98(9) ?
C13 Si1 C9 O3 . . . . -179.07(7) ?
C13 Si1 C9 C10 . . . . 1.79(10) ?
C13 C14 C15 C16 . . . . 1.35(15) ?
C14 C13 C18 C17 . . . . 0.28(15) ?
C14 C15 C16 C17 . . . . -0.10(16) ?
C15 C16 C17 C18 . . . . -1.03(17) ?
C16 C17 C18 C13 . . . . 0.94(17) ?
C18 C13 C14 C15 . . . . -1.42(14) ?

_cod_database_fobs_code 2243565
